data_7240059
loop_
_publ_author_name
'Odounga Odounga, Jean-Eudes'
'B\'athori, Nikoletta B.'

_publ_section_title
;
 Systematic comparison of racemic and enantiopure multicomponent crystals
 of phenylsuccinic acid---the role of chirality
;
_journal_name_full CrystEngComm
_journal_paper_doi 10.1039/D0CE00072H
_journal_year 2020
_chemical_formula_sum 'C16 H17 N O4'
_chemical_formula_weight 287.30
_chemical_melting_point 408.43
_space_group_crystal_system monoclinic
_space_group_IT_number 7
_space_group_name_Hall 'P -2yac'
_space_group_name_H-M_alt 'P 1 n 1'
_atom_sites_solution_hydrogens mixed
_audit_creation_method SHELXL-2016/4
_audit_update_record
;
2020-01-09 deposited with the CCDC.	2020-02-14 downloaded from the CCDC.
;
_cell_angle_alpha 90
_cell_angle_beta 111.82(3)
_cell_angle_gamma 90
_cell_formula_units_Z 2
_cell_length_a 9.5310(19)
_cell_length_b 8.3030(17)
_cell_length_c 9.885(2)
_cell_measurement_reflns_used 2428
_cell_measurement_temperature 173(2)
_cell_measurement_theta_max 26.77
_cell_measurement_theta_min 2.45
_cell_volume 726.2(3)
_computing_structure_refinement 'SHELXL-2016/4 (Sheldrick, 2016)'
_computing_structure_solution 'SHELXT 2014/5 (Sheldrick, 2014)'
_diffrn_ambient_temperature 173(2)
_diffrn_measured_fraction_theta_full 1.000
_diffrn_measured_fraction_theta_max 0.999
_diffrn_measurement_device_type Bruker
_diffrn_radiation_type MoK\a
_diffrn_radiation_wavelength 0.71073
_diffrn_reflns_av_R_equivalents 0.0316
_diffrn_reflns_av_unetI/netI 0.0381
_diffrn_reflns_Laue_measured_fraction_full 1.000
_diffrn_reflns_Laue_measured_fraction_max 0.999
_diffrn_reflns_limit_h_max 12
_diffrn_reflns_limit_h_min -12
_diffrn_reflns_limit_k_max 11
_diffrn_reflns_limit_k_min -11
_diffrn_reflns_limit_l_max 13
_diffrn_reflns_limit_l_min -13
_diffrn_reflns_number 10213
_diffrn_reflns_point_group_measured_fraction_full 0.995
_diffrn_reflns_point_group_measured_fraction_max 0.989
_diffrn_reflns_theta_full 25.242
_diffrn_reflns_theta_max 28.389
_diffrn_reflns_theta_min 2.453
_exptl_absorpt_coefficient_mu 0.095
_exptl_absorpt_correction_T_max 1.000
_exptl_absorpt_correction_T_min 0.953
_exptl_absorpt_correction_type multi-scan
_exptl_absorpt_process_details SADABS
_exptl_crystal_colour colorless
_exptl_crystal_density_diffrn 1.314
_exptl_crystal_description chunk
_exptl_crystal_F_000 304
_exptl_crystal_recrystallization_method 'Re-crystallisation from solvent: aniline'
_exptl_crystal_size_max 0.300
_exptl_crystal_size_mid 0.240
_exptl_crystal_size_min 0.040
_refine_diff_density_max 0.152
_refine_diff_density_min -0.179
_refine_diff_density_rms 0.035
_refine_ls_abs_structure_details
;
 Flack x determined using 1218 quotients [(I+)-(I-)]/[(I+)+(I-)]
 (Parsons, Flack and Wagner, Acta Cryst. B69 (2013) 249-259).
;
_refine_ls_extinction_method none
_refine_ls_goodness_of_fit_ref 0.992
_refine_ls_hydrogen_treatment noref
_refine_ls_matrix_type full
_refine_ls_number_parameters 206
_refine_ls_number_reflns 3608
_refine_ls_number_restraints 2
_refine_ls_restrained_S_all 0.992
_refine_ls_R_factor_all 0.0500
_refine_ls_R_factor_gt 0.0392
_refine_ls_shift/su_max 0.000
_refine_ls_shift/su_mean 0.000
_refine_ls_structure_factor_coef Fsqd
_refine_ls_weighting_details 'w=1/[\s^2^(Fo^2^)+(0.0443P)^2^] where P=(Fo^2^+2Fc^2^)/3'
_refine_ls_weighting_scheme calc
_refine_ls_wR_factor_gt 0.0810
_refine_ls_wR_factor_ref 0.0862
_reflns_Friedel_coverage 0.973
_reflns_Friedel_fraction_full 0.989
_reflns_Friedel_fraction_max 0.978
_reflns_number_gt 3039
_reflns_number_total 3608
_reflns_threshold_expression 'I > 2\s(I)'
_cod_data_source_file d0ce00072h2.cif
_cod_data_source_block racpsa-ani
_cod_original_sg_symbol_H-M 'P n'
_cod_database_code 7240059
_shelx_shelxl_version_number 2016/4
_shelx_space_group_comment
;
The symmetry employed for this shelxl refinement is uniquely defined
by the following loop, which should always be used as a source of
symmetry information in preference to the above space-group names.
They are only intended as comments.
;
_shelx_estimated_absorpt_t_min 0.972
_shelx_estimated_absorpt_t_max 0.996

loop_
_space_group_symop_operation_xyz
'x, y, z'
'x+1/2, -y, z+1/2'

loop_
_atom_site_label
_atom_site_type_symbol
_atom_site_fract_x
_atom_site_fract_y
_atom_site_fract_z
_atom_site_U_iso_or_equiv
_atom_site_adp_type
_atom_site_occupancy
_atom_site_site_symmetry_order
_atom_site_calc_flag
_atom_site_refinement_flags_posn
_atom_site_refinement_flags_adp
_atom_site_refinement_flags_occupancy
_atom_site_disorder_assembly
_atom_site_disorder_group
C1 C 0.5469(2) 0.4384(3) 0.3316(2) 0.0219(5) Uani 1 1 d . . . . .
H1 H 0.623998 0.485024 0.418615 0.026 Uiso 1 1 calc R U . . .
C2 C 0.5565(2) 0.2562(3) 0.3490(3) 0.0232(5) Uani 1 1 d . . . . .
C3 C 0.6162(3) 0.1889(3) 0.4869(3) 0.0335(6) Uani 1 1 d . . . . .
H3 H 0.654506 0.255166 0.568245 0.040 Uiso 1 1 calc R U . . .
C4 C 0.6190(3) 0.0226(4) 0.5043(3) 0.0422(7) Uani 1 1 d . . . . .
H4 H 0.658193 -0.021627 0.597281 0.051 Uiso 1 1 calc R U . . .
C5 C 0.5644(3) -0.0765(3) 0.3851(3) 0.0414(7) Uani 1 1 d . . . . .
H5 H 0.567799 -0.187659 0.397173 0.050 Uiso 1 1 calc R U . . .
C6 C 0.5045(3) -0.0108(3) 0.2474(4) 0.0394(7) Uani 1 1 d . . . . .
H6 H 0.467441 -0.077640 0.166280 0.047 Uiso 1 1 calc R U . . .
H15A H 0.495(3) 0.660(3) 0.729(3) 0.031(7) Uiso 1 1 d . . . . .
H15B H 0.449(3) 0.666(3) 0.862(3) 0.035(7) Uiso 1 1 d . . . . .
H15C H 0.611(3) 0.647(4) 0.891(3) 0.046(9) Uiso 1 1 d . . . . .
H14 H 0.740(4) 0.495(4) 0.138(4) 0.058(10) Uiso 1 1 d . . . . .
C7 C 0.4994(3) 0.1547(3) 0.2299(3) 0.0316(6) Uani 1 1 d . . . . .
H7 H 0.457053 0.198323 0.136794 0.038 Uiso 1 1 calc R U . . .
C8 C 0.3935(3) 0.5010(3) 0.3244(2) 0.0242(5) Uani 1 1 d . . . . .
H8A H 0.373583 0.604700 0.275707 0.029 Uiso 1 1 calc R U . . .
H8B H 0.314828 0.427019 0.267682 0.029 Uiso 1 1 calc R U . . .
C9 C 0.3892(2) 0.5185(3) 0.4752(2) 0.0212(5) Uani 1 1 d . . . . .
O10 O 0.49142(18) 0.5946(2) 0.56826(18) 0.0315(4) Uani 1 1 d . . . . .
O11 O 0.27742(17) 0.4581(2) 0.49702(18) 0.0304(4) Uani 1 1 d . . . . .
C12 C 0.5827(3) 0.4914(3) 0.2014(3) 0.0242(5) Uani 1 1 d . . . . .
O13 O 0.4939(2) 0.5586(2) 0.0957(2) 0.0415(5) Uani 1 1 d . . . . .
O14 O 0.72273(18) 0.4576(2) 0.21765(19) 0.0342(4) Uani 1 1 d . . . . .
N15 N 0.5204(2) 0.6986(2) 0.8334(2) 0.0248(4) Uani 1 1 d . . . . .
C16 C 0.5298(2) 0.8742(3) 0.8428(2) 0.0233(5) Uani 1 1 d . . . . .
C17 C 0.6698(3) 0.9466(3) 0.8990(3) 0.0336(6) Uani 1 1 d . . . . .
H17 H 0.757479 0.884923 0.932428 0.040 Uiso 1 1 calc R U . . .
C18 C 0.6770(3) 1.1124(3) 0.9045(3) 0.0418(7) Uani 1 1 d . . . . .
H18 H 0.770589 1.163127 0.942721 0.050 Uiso 1 1 calc R U . . .
C19 C 0.5472(3) 1.2038(3) 0.8539(3) 0.0432(7) Uani 1 1 d . . . . .
H19 H 0.553236 1.315614 0.856919 0.052 Uiso 1 1 calc R U . . .
C20 C 0.4084(3) 1.1290(3) 0.7988(3) 0.0445(7) Uani 1 1 d . . . . .
H20 H 0.320722 1.190643 0.765175 0.053 Uiso 1 1 calc R U . . .
C21 C 0.3986(3) 0.9630(3) 0.7933(3) 0.0350(6) Uani 1 1 d . . . . .
H21 H 0.304944 0.912241 0.756748 0.042 Uiso 1 1 calc R U . . .

loop_
_atom_site_aniso_label
_atom_site_aniso_U_11
_atom_site_aniso_U_22
_atom_site_aniso_U_33
_atom_site_aniso_U_23
_atom_site_aniso_U_13
_atom_site_aniso_U_12
C1 0.0234(10) 0.0242(12) 0.0203(11) 0.0012(10) 0.0108(8) 0.0012(9)
C2 0.0212(10) 0.0270(12) 0.0249(11) 0.0020(10) 0.0123(9) 0.0005(9)
C3 0.0365(13) 0.0347(14) 0.0276(12) 0.0051(11) 0.0099(10) 0.0004(11)
C4 0.0417(15) 0.0411(17) 0.0434(17) 0.0176(14) 0.0153(13) 0.0026(12)
C5 0.0356(13) 0.0281(15) 0.062(2) 0.0068(14) 0.0199(13) -0.0039(11)
C6 0.0358(13) 0.0327(14) 0.0501(17) -0.0094(13) 0.0162(12) -0.0066(11)
C7 0.0317(12) 0.0352(14) 0.0275(13) 0.0004(11) 0.0106(10) -0.0018(10)
C8 0.0233(10) 0.0301(12) 0.0218(12) 0.0005(10) 0.0114(9) 0.0004(9)
C9 0.0251(11) 0.0184(11) 0.0238(12) 0.0014(9) 0.0132(9) 0.0032(9)
O10 0.0308(8) 0.0384(10) 0.0284(9) -0.0100(8) 0.0144(7) -0.0080(7)
O11 0.0303(9) 0.0393(11) 0.0291(9) -0.0086(8) 0.0199(7) -0.0076(8)
C12 0.0274(11) 0.0239(12) 0.0270(13) 0.0004(10) 0.0165(10) 0.0027(9)
O13 0.0365(9) 0.0608(14) 0.0356(11) 0.0212(10) 0.0230(8) 0.0160(9)
O14 0.0303(9) 0.0502(12) 0.0308(10) 0.0133(9) 0.0217(8) 0.0088(8)
N15 0.0283(11) 0.0251(11) 0.0240(10) -0.0002(9) 0.0131(8) -0.0021(8)
C16 0.0296(13) 0.0226(12) 0.0197(11) -0.0004(10) 0.0114(9) -0.0020(9)
C17 0.0287(12) 0.0329(15) 0.0366(14) -0.0021(12) 0.0091(10) -0.0028(10)
C18 0.0411(15) 0.0363(16) 0.0473(16) -0.0066(14) 0.0154(12) -0.0143(12)
C19 0.0585(18) 0.0247(13) 0.0497(17) -0.0038(13) 0.0238(14) -0.0050(13)
C20 0.0446(16) 0.0313(15) 0.0593(19) 0.0050(14) 0.0211(14) 0.0091(12)
C21 0.0274(12) 0.0313(15) 0.0456(16) 0.0004(12) 0.0130(11) -0.0009(10)

loop_
_atom_type_symbol
_atom_type_description
_atom_type_scat_dispersion_real
_atom_type_scat_dispersion_imag
_atom_type_scat_source
C C 0.0033 0.0016 'International Tables Vol C Tables 4.2.6.8 and 6.1.1.4'
H H 0.0000 0.0000 'International Tables Vol C Tables 4.2.6.8 and 6.1.1.4'
N N 0.0061 0.0033 'International Tables Vol C Tables 4.2.6.8 and 6.1.1.4'
O O 0.0106 0.0060 'International Tables Vol C Tables 4.2.6.8 and 6.1.1.4'

loop_
_geom_angle_atom_site_label_1
_geom_angle_atom_site_label_2
_geom_angle_atom_site_label_3
_geom_angle
_geom_angle_site_symmetry_1
_geom_angle_site_symmetry_3
_geom_angle_publ_flag
C12 C1 C2 111.24(19) . . ?
C12 C1 C8 112.08(19) . . ?
C2 C1 C8 111.07(19) . . ?
C12 C1 H1 107.4 . . ?
C2 C1 H1 107.4 . . ?
C8 C1 H1 107.4 . . ?
C3 C2 C7 118.6(2) . . ?
C3 C2 C1 119.9(2) . . ?
C7 C2 C1 121.4(2) . . ?
C2 C3 C4 120.3(3) . . ?
C2 C3 H3 119.9 . . ?
C4 C3 H3 119.9 . . ?
C5 C4 C3 120.4(3) . . ?
C5 C4 H4 119.8 . . ?
C3 C4 H4 119.8 . . ?
C4 C5 C6 119.8(3) . . ?
C4 C5 H5 120.1 . . ?
C6 C5 H5 120.1 . . ?
C5 C6 C7 119.9(3) . . ?
C5 C6 H6 120.0 . . ?
C7 C6 H6 120.0 . . ?
C6 C7 C2 120.9(2) . . ?
C6 C7 H7 119.5 . . ?
C2 C7 H7 119.5 . . ?
C9 C8 C1 111.27(19) . . ?
C9 C8 H8A 109.4 . . ?
C1 C8 H8A 109.4 . . ?
C9 C8 H8B 109.4 . . ?
C1 C8 H8B 109.4 . . ?
H8A C8 H8B 108.0 . . ?
O10 C9 O11 123.8(2) . . ?
O10 C9 C8 118.6(2) . . ?
O11 C9 C8 117.55(19) . . ?
O13 C12 O14 123.9(2) . . ?
O13 C12 C1 124.2(2) . . ?
O14 C12 C1 111.9(2) . . ?
C12 O14 H14 109(2) . . ?
C16 N15 H15A 111.3(15) . . ?
C16 N15 H15B 109.3(18) . . ?
H15A N15 H15B 108(2) . . ?
C16 N15 H15C 113.1(19) . . ?
H15A N15 H15C 107(2) . . ?
H15B N15 H15C 108(2) . . ?
C21 C16 C17 121.7(2) . . ?
C21 C16 N15 119.1(2) . . ?
C17 C16 N15 119.2(2) . . ?
C16 C17 C18 118.6(2) . . ?
C16 C17 H17 120.7 . . ?
C18 C17 H17 120.7 . . ?
C19 C18 C17 120.7(3) . . ?
C19 C18 H18 119.6 . . ?
C17 C18 H18 119.6 . . ?
C18 C19 C20 119.7(3) . . ?
C18 C19 H19 120.1 . . ?
C20 C19 H19 120.1 . . ?
C19 C20 C21 120.5(3) . . ?
C19 C20 H20 119.8 . . ?
C21 C20 H20 119.8 . . ?
C16 C21 C20 118.8(2) . . ?
C16 C21 H21 120.6 . . ?
C20 C21 H21 120.6 . . ?

loop_
_geom_bond_atom_site_label_1
_geom_bond_atom_site_label_2
_geom_bond_distance
_geom_bond_site_symmetry_2
_geom_bond_publ_flag
C1 C12 1.514(3) . ?
C1 C2 1.522(3) . ?
C1 C8 1.528(3) . ?
C1 H1 0.9800 . ?
C2 C3 1.385(3) . ?
C2 C7 1.385(3) . ?
C3 C4 1.390(4) . ?
C3 H3 0.9300 . ?
C4 C5 1.371(4) . ?
C4 H4 0.9300 . ?
C5 C6 1.378(4) . ?
C5 H5 0.9300 . ?
C6 C7 1.383(4) . ?
C6 H6 0.9300 . ?
C7 H7 0.9300 . ?
C8 C9 1.513(3) . ?
C8 H8A 0.9700 . ?
C8 H8B 0.9700 . ?
C9 O10 1.237(3) . ?
C9 O11 1.266(3) . ?
C12 O13 1.208(3) . ?
C12 O14 1.314(3) . ?
O14 H14 0.91(4) . ?
N15 C16 1.462(3) . ?
N15 H15A 1.02(3) . ?
N15 H15B 0.87(3) . ?
N15 H15C 0.94(3) . ?
C16 C21 1.376(3) . ?
C16 C17 1.378(3) . ?
C17 C18 1.379(4) . ?
C17 H17 0.9300 . ?
C18 C19 1.377(4) . ?
C18 H18 0.9300 . ?
C19 C20 1.377(4) . ?
C19 H19 0.9300 . ?
C20 C21 1.381(4) . ?
C20 H20 0.9300 . ?
C21 H21 0.9300 . ?
